data_1569603
loop_
_publ_author_name
'Wang, Zhi-Jie'
'Ni, Hao-Fei'
'Zhang, Tie'
'Li, Jie'
'Lun, Meng-Meng'
'Fu, Da-Wei'
'Zhang, Zhi-Xu'
'Zhang, Yi'

_publ_section_title
;
 Targeted regulation and optimization of multifunctional phase transition
 materials by novel void occupancy engineering.
;
_journal_issue 34
_journal_name_full 'Chemical science'
_journal_page_first 9041
_journal_page_last 9047
_journal_paper_doi 10.1039/d3sc02652c
_journal_volume 14
_journal_year 2023
_chemical_formula_moiety 'C3 Cd N3 S3, C5 H14 N'
_chemical_formula_sum 'C8 H14 Cd N4 S3'
_chemical_formula_weight 374.81
_space_group_crystal_system monoclinic
_space_group_IT_number 14
_space_group_name_Hall '-P 2yn'
_space_group_name_H-M_alt 'P 1 21/n 1'
_atom_sites_solution_hydrogens mixed
_atom_sites_solution_primary iterative
_audit_creation_date 2023-05-23
_audit_creation_method
;
Olex2 1.3
(compiled 2020.11.12 svn.r5f609507 for OlexSys, GUI svn.r6408)
;
_audit_update_record
;
2023-05-24 deposited with the CCDC.	2023-08-01 downloaded from the CCDC.
;
_cell_angle_alpha 90
_cell_angle_beta 90.634(7)
_cell_angle_gamma 90
_cell_formula_units_Z 4
_cell_length_a 9.3109(7)
_cell_length_b 10.7164(6)
_cell_length_c 14.9364(11)
_cell_measurement_reflns_used 2506
_cell_measurement_temperature 293(2)
_cell_measurement_theta_max 22.4890
_cell_measurement_theta_min 2.3770
_cell_volume 1490.25(18)
_computing_cell_refinement 'CrysAlisPro 1.171.39.46e (Rigaku OD, 2018)'
_computing_data_collection 'CrysAlisPro 1.171.39.46e (Rigaku OD, 2018)'
_computing_data_reduction 'CrysAlisPro 1.171.39.46e (Rigaku OD, 2018)'
_computing_molecular_graphics 'Olex2 1.3 (Dolomanov et al., 2009)'
_computing_publication_material 'Olex2 1.3 (Dolomanov et al., 2009)'
_computing_structure_refinement 'SHELXL 2018/3 (Sheldrick, 2015)'
_computing_structure_solution 'olex2.solve 1.3 (Bourhis et al., 2015)'
_diffrn_ambient_temperature 293(2)
_diffrn_detector 'CCD plate'
_diffrn_measured_fraction_theta_full 1.000
_diffrn_measured_fraction_theta_max 0.966
_diffrn_measurement_details
;
List of Runs (angles in degrees, time in seconds):

  # Type    Start    End  Width  t~exp~   \w     \q     \k     \f   Frames
#--------------------------------------------------------------------------
  1  \w     14.00  39.00   0.50    0.60    --   20.00  54.00 -90.00   50
  2  \w     70.00  98.00   0.50    0.60    --   20.00  54.00 -90.00   56
  3  \w    -50.00 -24.00   0.50    0.60    --   20.00  54.00   0.00   52
  4  \w    -74.00 108.00   0.50    0.60    --   20.00  54.00  60.00  364
  5  \w    -74.00  45.00   0.50    0.60    --   20.00  54.00-180.00  238
  6  \w    -74.00   5.00   0.50    0.60    --   20.00  54.00 -60.00  158
  7  \w     82.00 107.00   0.50    0.60    --   20.00  54.00 -60.00   50
  8  \w    -13.00  21.00   0.50    0.60    --   20.00  54.00 -30.00   68
  9  \w     46.00  71.00   0.50    0.60    --   20.00  54.00 -30.00   50
 10  \w     82.00 107.00   0.50    0.60    --   20.00  54.00 -30.00   50
 11  \w    -25.00   0.00   0.50    0.60    --   20.00  54.00 -90.00   50
;
_diffrn_measurement_device 'two-circle diffractometer'
_diffrn_measurement_device_type 'XtaLAB Mini II'
_diffrn_measurement_method '\w scans'
_diffrn_orient_matrix_type 'CrysAlisPro convention (1999,Acta A55,543-557)'
_diffrn_orient_matrix_UB_11 0.0693301000
_diffrn_orient_matrix_UB_12 -0.0117047000
_diffrn_orient_matrix_UB_13 -0.0173389000
_diffrn_orient_matrix_UB_21 -0.0239694000
_diffrn_orient_matrix_UB_22 0.0193871000
_diffrn_orient_matrix_UB_23 -0.0430555000
_diffrn_orient_matrix_UB_31 0.0205339000
_diffrn_orient_matrix_UB_32 0.0621789000
_diffrn_orient_matrix_UB_33 0.0101173000
_diffrn_radiation_monochromator graphite
_diffrn_radiation_probe x-ray
_diffrn_radiation_type 'Mo K\a'
_diffrn_radiation_wavelength 0.71073
_diffrn_reflns_av_R_equivalents 0.0636
_diffrn_reflns_av_unetI/netI 0.0560
_diffrn_reflns_Laue_measured_fraction_full 1.000
_diffrn_reflns_Laue_measured_fraction_max 0.966
_diffrn_reflns_limit_h_max 12
_diffrn_reflns_limit_h_min -12
_diffrn_reflns_limit_k_max 14
_diffrn_reflns_limit_k_min -14
_diffrn_reflns_limit_l_max 20
_diffrn_reflns_limit_l_min -20
_diffrn_reflns_number 13750
_diffrn_reflns_point_group_measured_fraction_full 1.000
_diffrn_reflns_point_group_measured_fraction_max 0.966
_diffrn_reflns_theta_full 25.242
_diffrn_reflns_theta_max 29.892
_diffrn_reflns_theta_min 2.339
_diffrn_source 'fine-focus sealed X-ray tube'
_diffrn_source_type 'Rigaku (Mo) X-ray Source'
_exptl_absorpt_coefficient_mu 1.867
_exptl_absorpt_correction_T_max 1.00000
_exptl_absorpt_correction_T_min 0.67057
_exptl_absorpt_correction_type multi-scan
_exptl_absorpt_process_details
;
CrysAlisPro 1.171.39.46e (Rigaku Oxford Diffraction, 2018)
Empirical absorption correction using spherical harmonics,
 implemented in SCALE3 ABSPACK scaling algorithm.
;
_exptl_crystal_colour colorless
_exptl_crystal_density_diffrn 1.671
_exptl_crystal_description rod-shaped
_exptl_crystal_F_000 744
_refine_diff_density_max 2.104
_refine_diff_density_min -0.733
_refine_diff_density_rms 0.155
_refine_ls_extinction_method none
_refine_ls_goodness_of_fit_ref 1.065
_refine_ls_hydrogen_treatment constr
_refine_ls_matrix_type full
_refine_ls_number_parameters 117
_refine_ls_number_reflns 4142
_refine_ls_number_restraints 61
_refine_ls_restrained_S_all 1.071
_refine_ls_R_factor_all 0.1330
_refine_ls_R_factor_gt 0.0784
_refine_ls_shift/su_max 0.001
_refine_ls_shift/su_mean 0.000
_refine_ls_structure_factor_coef Fsqd
_refine_ls_weighting_details 'w=1/[\s^2^(Fo^2^)+(0.1457P)^2^+1.8915P] where P=(Fo^2^+2Fc^2^)/3'
_refine_ls_weighting_scheme calc
_refine_ls_wR_factor_gt 0.2333
_refine_ls_wR_factor_ref 0.2818
_reflns_Friedel_coverage 0.000
_reflns_number_gt 2193
_reflns_number_total 4142
_reflns_threshold_expression 'I > 2\s(I)'
_cod_data_source_file d3sc02652c2.cif
_cod_data_source_block TMEA_Cd_293K
_cod_depositor_comments 'Adding full bibliography for 1569598--1569604.cif.'
_cod_database_code 1569603
_shelx_shelxl_version_number 2018/3
_shelx_space_group_comment
;
The symmetry employed for this shelxl refinement is uniquely defined
by the following loop, which should always be used as a source of
symmetry information in preference to the above space-group names.
They are only intended as comments.
;
_reflns_odcompleteness_completeness 99.78
_reflns_odcompleteness_iscentric 1
_reflns_odcompleteness_theta 26.32
_olex2_refinement_description
;
1. Fixed Uiso
 At 1.2 times of:
  All C(H,H) groups
 At 1.5 times of:
  All C(H,H,H) groups
2. Restrained distances
 N1-C3
 1.48 with sigma of 0.01
 H1B-H4B
 2.45 with sigma of 0.01
 N1-C2 = N1-C3 = N1-C5 = N1-C4
 1.47 with sigma of 0.01
 C2-C1
 1.54 with sigma of 0.001
3. Uiso/Uaniso restraints and constraints
Uanis(C4) \\sim Ueq, Uanis(C5) \\sim Ueq, Uanis(N1) \\sim Ueq, Uanis(C3) \\sim
Ueq, Uanis(C2) \\sim Ueq, Uanis(C1) \\sim Ueq: with sigma of 0.001 and sigma
for terminal atoms of 0.02
Uanis(N4) \\sim Ueq, Uanis(N2) \\sim Ueq, Uanis(N3) \\sim Ueq: with sigma of
0.01 and sigma for terminal atoms of 0.02
Uanis(C1) = Uanis(C2) = Uanis(C3) = Uanis(C5) = Uanis(C4) = Uanis(N1)
4.a Riding coordinates:
 C1(H1A,H1B,H1C), C3(H3A,H3B,H3C)
4.b Secondary CH2 refined with riding coordinates:
 C2(H2A,H2B)
4.c Idealised Me refined as rotating group:
 C5(H5A,H5B,H5C), C4(H4A,H4B,H4C)
;
_olex2_submission_special_instructions 'No special instructions were received'
_oxdiff_exptl_absorpt_empirical_details
;
Empirical correction (ABSPACK) includes:
- Absorption correction using spherical harmonics
- Frame scaling
;
_oxdiff_exptl_absorpt_empirical_full_max 1.343
_oxdiff_exptl_absorpt_empirical_full_min 0.829

loop_
_space_group_symop_operation_xyz
'x, y, z'
'-x+1/2, y+1/2, -z+1/2'
'-x, -y, -z'
'x-1/2, -y-1/2, z-1/2'

loop_
_atom_site_label
_atom_site_type_symbol
_atom_site_fract_x
_atom_site_fract_y
_atom_site_fract_z
_atom_site_U_iso_or_equiv
_atom_site_adp_type
_atom_site_occupancy
_atom_site_site_symmetry_order
_atom_site_calc_flag
_atom_site_refinement_flags_posn
_atom_site_refinement_flags_adp
_atom_site_refinement_flags_occupancy
_atom_site_disorder_assembly
_atom_site_disorder_group
Cd1 Cd 0.24633(7) 0.44519(5) 0.77832(4) 0.0698(3) Uani 1 1 d . . . . .
S1 S 0.2687(3) 0.8045(2) 0.56909(15) 0.0853(7) Uani 1 1 d . . . . .
S2 S 0.4820(3) 0.0745(2) 0.6541(2) 0.0966(9) Uani 1 1 d . . . . .
S3 S 0.0401(4) 0.0749(2) 0.6333(2) 0.1000(9) Uani 1 1 d . . . . .
N2 N 0.2593(9) 0.5734(6) 0.6544(6) 0.078(2) Uani 1 1 d . U . . .
C6 C 0.2628(9) 0.6685(7) 0.6197(5) 0.0628(18) Uani 1 1 d . . . . .
N3 N 0.4231(10) 0.3114(7) 0.7188(5) 0.089(2) Uani 1 1 d . U . . .
C7 C 0.4425(9) 0.2094(8) 0.6926(5) 0.068(2) Uani 1 1 d . . . . .
N4 N 0.0782(12) 0.3142(7) 0.7013(6) 0.108(3) Uani 1 1 d . U . . .
N1 N 0.2514(19) 0.3160(19) 0.4132(12) 0.214(4) Uani 1 1 d D U . . .
C8 C 0.0685(9) 0.2096(8) 0.6753(5) 0.068(2) Uani 1 1 d . . . . .
C5 C 0.337(3) 0.337(2) 0.4952(14) 0.214(4) Uani 1 1 d D U . . .
H5A H 0.312066 0.416374 0.520748 0.321 Uiso 1 1 calc R U . . .
H5B H 0.437611 0.337308 0.480703 0.321 Uiso 1 1 calc R U . . .
H5C H 0.318620 0.272073 0.537535 0.321 Uiso 1 1 calc R U . . .
C4 C 0.104(2) 0.350(2) 0.4379(15) 0.214(4) Uani 1 1 d D U . . .
H4A H 0.067689 0.411065 0.396922 0.321 Uiso 1 1 calc R U . . .
H4B H 0.104288 0.382803 0.497595 0.321 Uiso 1 1 calc DR U . . .
H4C H 0.044498 0.276556 0.435408 0.321 Uiso 1 1 calc R U . . .
C2 C 0.309(2) 0.3713(16) 0.3317(14) 0.214(4) Uani 1 1 d D U . . .
H2A H 0.248228 0.355619 0.279896 0.257 Uiso 1 1 calc R U . . .
H2B H 0.406119 0.342754 0.319853 0.257 Uiso 1 1 calc R U . . .
C1 C 0.306(2) 0.5092(16) 0.3606(16) 0.214(4) Uani 1 1 d D U . . .
H1A H 0.320387 0.571373 0.315252 0.321 Uiso 1 1 d R U . . .
H1B H 0.215567 0.523603 0.389192 0.321 Uiso 1 1 d DR U . . .
H1C H 0.382107 0.514053 0.404252 0.321 Uiso 1 1 d R U . . .
C3 C 0.248(2) 0.183(2) 0.3867(16) 0.214(4) Uani 1 1 d D U . . .
H3A H 0.227993 0.168083 0.324340 0.321 Uiso 1 1 d R U . . .
H3B H 0.179013 0.138603 0.422150 0.321 Uiso 1 1 d R U . . .
H3C H 0.342713 0.153783 0.401269 0.321 Uiso 1 1 d R U . . .

loop_
_atom_site_aniso_label
_atom_site_aniso_U_11
_atom_site_aniso_U_22
_atom_site_aniso_U_33
_atom_site_aniso_U_23
_atom_site_aniso_U_13
_atom_site_aniso_U_12
Cd1 0.0913(6) 0.0416(4) 0.0765(5) 0.0010(2) 0.0072(3) 0.0008(3)
S1 0.132(2) 0.0574(12) 0.0671(12) 0.0071(10) 0.0123(13) 0.0002(12)
S2 0.106(2) 0.0586(13) 0.126(2) -0.0037(14) 0.0403(17) 0.0049(12)
S3 0.122(2) 0.0628(15) 0.115(2) -0.0081(14) -0.0272(18) 0.0014(14)
N2 0.101(5) 0.049(4) 0.083(4) 0.003(3) 0.009(4) 0.004(3)
C6 0.088(5) 0.047(4) 0.053(4) -0.008(3) 0.006(4) 0.006(4)
N3 0.119(6) 0.059(4) 0.088(4) -0.009(4) -0.002(4) 0.016(4)
C7 0.075(5) 0.057(4) 0.071(5) 0.010(4) 0.011(4) 0.002(4)
N4 0.152(7) 0.056(4) 0.115(6) -0.026(4) 0.034(5) -0.018(4)
N1 0.214(4) 0.214(4) 0.214(4) 0.0000(7) 0.0023(7) 0.0002(7)
C8 0.065(5) 0.076(5) 0.064(4) 0.004(4) -0.001(3) 0.006(4)
C5 0.214(4) 0.214(4) 0.214(4) 0.0000(7) 0.0023(7) 0.0002(7)
C4 0.214(4) 0.214(4) 0.214(4) 0.0000(7) 0.0023(7) 0.0002(7)
C2 0.214(4) 0.214(4) 0.214(4) 0.0000(7) 0.0023(7) 0.0002(7)
C1 0.214(4) 0.214(4) 0.214(4) 0.0000(7) 0.0023(7) 0.0002(7)
C3 0.214(4) 0.214(4) 0.214(4) 0.0000(7) 0.0023(7) 0.0002(7)

loop_
_atom_type_symbol
_atom_type_description
_atom_type_scat_dispersion_real
_atom_type_scat_dispersion_imag
_atom_type_scat_source
C C 0.0033 0.0016 'International Tables Vol C Tables 4.2.6.8 and 6.1.1.4'
H H 0.0000 0.0000 'International Tables Vol C Tables 4.2.6.8 and 6.1.1.4'
Cd Cd -0.8075 1.2024 'International Tables Vol C Tables 4.2.6.8 and 6.1.1.4'
N N 0.0061 0.0033 'International Tables Vol C Tables 4.2.6.8 and 6.1.1.4'
S S 0.1246 0.1234 'International Tables Vol C Tables 4.2.6.8 and 6.1.1.4'

loop_
_geom_angle_atom_site_label_1
_geom_angle_atom_site_label_2
_geom_angle_atom_site_label_3
_geom_angle
_geom_angle_site_symmetry_1
_geom_angle_site_symmetry_3
_geom_angle_publ_flag
S1 Cd1 S2 85.67(9) 2_546 2_556 ?
S1 Cd1 S3 85.53(9) 2_546 2_556 ?
S2 Cd1 S3 97.32(10) 2_556 2_556 ?
N2 Cd1 S1 176.89(19) . 2_546 ?
N2 Cd1 S2 92.4(2) . 2_556 ?
N2 Cd1 S3 92.3(2) . 2_556 ?
N2 Cd1 N3 91.0(3) . . ?
N2 Cd1 N4 90.2(3) . . ?
N3 Cd1 S1 91.2(2) . 2_546 ?
N3 Cd1 S2 172.6(2) . 2_556 ?
N3 Cd1 S3 89.1(2) . 2_556 ?
N3 Cd1 N4 85.3(3) . . ?
N4 Cd1 S1 92.2(2) . 2_546 ?
N4 Cd1 S2 88.2(2) . 2_556 ?
N4 Cd1 S3 173.9(3) . 2_556 ?
C6 S1 Cd1 95.9(3) . 2_556 ?
C7 S2 Cd1 98.2(3) . 2_546 ?
C8 S3 Cd1 98.8(3) . 2_546 ?
C6 N2 Cd1 153.6(7) . . ?
N2 C6 S1 179.5(8) . . ?
C7 N3 Cd1 143.0(8) . . ?
N3 C7 S2 175.1(9) . . ?
C8 N4 Cd1 139.3(9) . . ?
C5 N1 C3 112.5(19) . . ?
C4 N1 C5 104.7(19) . . ?
C4 N1 C3 106.5(17) . . ?
C2 N1 C5 115.3(19) . . ?
C2 N1 C4 117.6(19) . . ?
C2 N1 C3 100.1(16) . . ?
N4 C8 S3 173.2(9) . . ?
N1 C5 H5A 109.5 . . ?
N1 C5 H5B 109.5 . . ?
N1 C5 H5C 109.5 . . ?
H5A C5 H5B 109.5 . . ?
H5A C5 H5C 109.5 . . ?
H5B C5 H5C 109.5 . . ?
N1 C4 H4A 109.5 . . ?
N1 C4 H4B 109.5 . . ?
N1 C4 H4C 109.5 . . ?
H4A C4 H4B 109.5 . . ?
H4A C4 H4C 109.5 . . ?
H4B C4 H4C 109.5 . . ?
N1 C2 H2A 112.1 . . ?
N1 C2 H2B 112.1 . . ?
N1 C2 C1 98.4(17) . . ?
H2A C2 H2B 109.7 . . ?
C1 C2 H2A 112.1 . . ?
C1 C2 H2B 112.1 . . ?
C2 C1 H1A 117.7 . . ?
C2 C1 H1B 107.4 . . ?
C2 C1 H1C 103.0 . . ?
H1A C1 H1B 109.5 . . ?
H1A C1 H1C 109.5 . . ?
H1B C1 H1C 109.5 . . ?
N1 C3 H3A 114.9 . . ?
N1 C3 H3B 109.9 . . ?
N1 C3 H3C 103.4 . . ?
H3A C3 H3B 109.5 . . ?
H3A C3 H3C 109.5 . . ?
H3B C3 H3C 109.5 . . ?

loop_
_geom_bond_atom_site_label_1
_geom_bond_atom_site_label_2
_geom_bond_distance
_geom_bond_site_symmetry_2
_geom_bond_publ_flag
Cd1 S1 2.737(2) 2_546 ?
Cd1 S2 2.740(3) 2_556 ?
Cd1 S3 2.751(3) 2_556 ?
Cd1 N2 2.309(8) . ?
Cd1 N3 2.364(8) . ?
Cd1 N4 2.389(10) . ?
S1 C6 1.644(8) . ?
S2 C7 1.600(9) . ?
S3 C8 1.594(9) . ?
N2 C6 1.143(10) . ?
N3 C7 1.176(10) . ?
N4 C8 1.190(11) . ?
N1 C5 1.473(9) . ?
N1 C4 1.468(9) . ?
N1 C2 1.463(9) . ?
N1 C3 1.483(7) . ?
C5 H5A 0.9600 . ?
C5 H5B 0.9600 . ?
C5 H5C 0.9600 . ?
C4 H4A 0.9600 . ?
C4 H4B 0.9600 . ?
C4 H4C 0.9600 . ?
C2 H2A 0.9700 . ?
C2 H2B 0.9700 . ?
C2 C1 1.5400(10) . ?
C1 H1A 0.9601 . ?
C1 H1B 0.9603 . ?
C1 H1C 0.9600 . ?
C3 H3A 0.9599 . ?
C3 H3B 0.9598 . ?
C3 H3C 0.9601 . ?

loop_
_geom_torsion_atom_site_label_1
_geom_torsion_atom_site_label_2
_geom_torsion_atom_site_label_3
_geom_torsion_atom_site_label_4
_geom_torsion
_geom_torsion_site_symmetry_1
_geom_torsion_site_symmetry_2
_geom_torsion_site_symmetry_3
_geom_torsion_site_symmetry_4
_geom_torsion_publ_flag
C5 N1 C2 C1 -61(2) . . . . ?
C4 N1 C2 C1 63(2) . . . . ?
C3 N1 C2 C1 177.9(17) . . . . ?
